data_2226355
loop_
_publ_author_name
'Shi, Ping Ping'
'Zhao, Min Min'

_publ_section_title
;
 Dimethylammonium tetrachloridoferrate(III) 18-crown-6 clathrate
;
_journal_coeditor_code BH2286
_journal_issue 7
_journal_name_full 'Acta Crystallographica Section E'
_journal_page_first m728
_journal_paper_doi 10.1107/S1600536810020192
_journal_volume 66
_journal_year 2010
_chemical_formula_iupac '(C2 H8 N) [Fe Cl4], C12 H24 O6'
_chemical_formula_moiety 'C2 H8 N +, Cl4 Fe -, C12 H24 O6'
_chemical_formula_sum 'C14 H32 Cl4 Fe N O6'
_chemical_formula_weight 508.06
_chemical_name_common
;
Dimethylammonium tetrachloridoiron(III) 18-crown-6 clathrate
;
_chemical_name_systematic
;
Dimethylammonium
tetrachloridoferrate(III)--1,4,7,10,13,16-hexaoxacyclooctadecane
(1/1)
;
_space_group_IT_number 62
_symmetry_cell_setting orthorhombic
_symmetry_space_group_name_Hall '-P 2ac 2n'
_symmetry_space_group_name_H-M 'P n m a'
_atom_sites_solution_hydrogens geom
_atom_sites_solution_primary direct
_atom_sites_solution_secondary difmap
_audit_creation_method SHELXL-97
_cell_angle_alpha 90.00
_cell_angle_beta 90.00
_cell_angle_gamma 90.00
_cell_formula_units_Z 4
_cell_length_a 9.3035(19)
_cell_length_b 11.328(2)
_cell_length_c 23.230(5)
_cell_measurement_reflns_used 17071
_cell_measurement_temperature 293(2)
_cell_measurement_theta_max 27.80
_cell_measurement_theta_min 3.185
_cell_volume 2448.2(8)
_computing_cell_refinement 'CrystalClear (Rigaku, 2005)'
_computing_data_collection 'CrystalClear (Rigaku, 2005)'
_computing_data_reduction 'CrystalClear (Rigaku, 2005)'
_computing_molecular_graphics 'SHELXTL (Sheldrick, 2008)'
_computing_publication_material 'PRPKAPPA (Ferguson, 1999)'
_computing_structure_refinement 'SHELXL97 (Sheldrick, 2008)'
_computing_structure_solution 'SHELXS97 (Sheldrick, 2008)'
_diffrn_ambient_temperature 293(2)
_diffrn_detector_area_resol_mean 13.6612
_diffrn_measured_fraction_theta_full 0.998
_diffrn_measured_fraction_theta_max 0.998
_diffrn_measurement_device_type 'Rigaku SCXmini diffractometer'
_diffrn_measurement_method CCD_Profile_fitting
_diffrn_radiation_monochromator graphite
_diffrn_radiation_source 'fine-focus sealed tube'
_diffrn_radiation_type MoK\a
_diffrn_radiation_wavelength 0.71073
_diffrn_reflns_av_R_equivalents 0.0726
_diffrn_reflns_av_sigmaI/netI 0.0399
_diffrn_reflns_limit_h_max 12
_diffrn_reflns_limit_h_min -12
_diffrn_reflns_limit_k_max 14
_diffrn_reflns_limit_k_min -14
_diffrn_reflns_limit_l_max 30
_diffrn_reflns_limit_l_min -30
_diffrn_reflns_number 23771
_diffrn_reflns_theta_full 27.48
_diffrn_reflns_theta_max 27.48
_diffrn_reflns_theta_min 3.19
_diffrn_standards_number 0
_exptl_absorpt_coefficient_mu 1.078
_exptl_absorpt_correction_T_max 0.806
_exptl_absorpt_correction_T_min 0.685
_exptl_absorpt_correction_type multi-scan
_exptl_absorpt_process_details '(CrystalClear; Rigaku, 2005)'
_exptl_crystal_colour yellow
_exptl_crystal_density_diffrn 1.378
_exptl_crystal_density_method 'not measured'
_exptl_crystal_description Prism
_exptl_crystal_F_000 1060
_exptl_crystal_size_max 0.40
_exptl_crystal_size_mid 0.30
_exptl_crystal_size_min 0.20
_refine_diff_density_max 0.327
_refine_diff_density_min -0.229
_refine_ls_extinction_method none
_refine_ls_goodness_of_fit_ref 0.992
_refine_ls_hydrogen_treatment constr
_refine_ls_matrix_type full
_refine_ls_number_constraints 0
_refine_ls_number_parameters 130
_refine_ls_number_reflns 2940
_refine_ls_number_restraints 0
_refine_ls_restrained_S_all 0.992
_refine_ls_R_factor_all 0.0952
_refine_ls_R_factor_gt 0.0516
_refine_ls_shift/su_max 0.000
_refine_ls_shift/su_mean 0.000
_refine_ls_structure_factor_coef Fsqd
_refine_ls_weighting_details 'calc w=1/[\s^2^(Fo^2^)+(0.04P)^2^+1.99P] where P=(Fo^2^+2Fc^2^)/3'
_refine_ls_weighting_scheme calc
_refine_ls_wR_factor_gt 0.1093
_refine_ls_wR_factor_ref 0.1278
_reflns_number_gt 1799
_reflns_number_total 2940
_reflns_threshold_expression I>2\s(I)
_cod_data_source_file bh2286.cif
_cod_data_source_block I
_cod_original_cell_volume 2448.1(9)
_cod_database_code 2226355
_cod_database_fobs_code 2226355

loop_
_symmetry_equiv_pos_as_xyz
'x, y, z'
'-x+1/2, -y, z+1/2'
'-x, y+1/2, -z'
'x+1/2, -y+1/2, -z+1/2'
'-x, -y, -z'
'x-1/2, y, -z-1/2'
'x, -y-1/2, z'
'-x-1/2, y-1/2, z-1/2'

loop_
_atom_site_type_symbol
_atom_site_label
_atom_site_fract_x
_atom_site_fract_y
_atom_site_fract_z
_atom_site_U_iso_or_equiv
_atom_site_adp_type
_atom_site_calc_flag
_atom_site_refinement_flags
_atom_site_occupancy
_atom_site_disorder_assembly
_atom_site_disorder_group
Fe Fe1 0.47623(7) 0.2500 0.38202(3) 0.0633(2) Uani d S 1 . .
Cl Cl2 0.25400(14) 0.2500 0.35240(7) 0.0926(5) Uani d S 1 . .
Cl Cl1 0.61871(16) 0.2500 0.30791(6) 0.0890(4) Uani d S 1 . .
Cl Cl3 0.51101(12) 0.09011(13) 0.43307(5) 0.1218(5) Uani d . 1 . .
O O1 -0.1251(4) 0.2500 0.57334(13) 0.0776(10) Uani d S 1 . .
O O2 0.0327(3) 0.0373(2) 0.58570(10) 0.0804(7) Uani d . 1 . .
O O4 0.0916(4) 0.2500 0.76754(13) 0.0731(9) Uani d S 1 . .
O O3 0.1171(3) 0.0390(2) 0.70458(11) 0.0814(7) Uani d . 1 . .
C C2 -0.1174(4) 0.0408(4) 0.5777(2) 0.0991(14) Uani d . 1 . .
H H2A -0.1646 0.0442 0.6144 0.119 Uiso d R 1 . .
H H2B -0.1483 -0.0298 0.5584 0.119 Uiso d R 1 . .
C C4 0.0511(5) -0.0599(3) 0.67999(18) 0.0899(12) Uani d . 1 . .
H H4A -0.0510 -0.0556 0.6856 0.108 Uiso d R 1 . .
H H4B 0.0856 -0.1305 0.6982 0.108 Uiso d R 1 . .
C C6 0.1585(5) 0.1474(4) 0.78905(16) 0.0929(12) Uani d . 1 . .
H H6A 0.1503 0.1454 0.8302 0.111 Uiso d R 1 . .
H H6B 0.2587 0.1480 0.7793 0.111 Uiso d R 1 . .
C C3 0.0837(5) -0.0633(3) 0.61760(18) 0.0901(12) Uani d . 1 . .
H H3A 0.1859 -0.0689 0.6128 0.108 Uiso d R 1 . .
H H3B 0.0418 -0.1334 0.6014 0.108 Uiso d R 1 . .
C C1 -0.1581(5) 0.1448(4) 0.54302(18) 0.1033(15) Uani d . 1 . .
H H1A -0.1071 0.1438 0.5071 0.124 Uiso d R 1 . .
H H1B -0.2592 0.1424 0.5348 0.124 Uiso d R 1 . .
C C5 0.0908(5) 0.0448(4) 0.76473(16) 0.0910(12) Uani d . 1 . .
H H5A 0.1280 -0.0249 0.7830 0.109 Uiso d R 1 . .
H H5B -0.0108 0.0478 0.7717 0.109 Uiso d R 1 . .
N N1 0.1943(4) 0.2500 0.60266(16) 0.0631(10) Uani d S 1 . .
H H1C 0.1395 0.3142 0.6088 0.076 Uiso d R 1 . .
C C8 0.3114(6) 0.2500 0.6442(2) 0.0885(16) Uani d S 1 . .
H H8A 0.2746 0.2500 0.6828 0.133 Uiso d SR 1 . .
H H8B 0.3692 0.1808 0.6383 0.133 Uiso d R 1 . .
C C7 0.2423(7) 0.2500 0.5428(2) 0.107(2) Uani d S 1 . .
H H7A 0.1606 0.2500 0.5175 0.161 Uiso d SR 1 . .
H H7B 0.2992 0.3192 0.5358 0.161 Uiso d R 1 . .

loop_
_atom_site_aniso_label
_atom_site_aniso_U_11
_atom_site_aniso_U_22
_atom_site_aniso_U_33
_atom_site_aniso_U_12
_atom_site_aniso_U_13
_atom_site_aniso_U_23
Fe1 0.0520(4) 0.0775(5) 0.0602(4) 0.000 -0.0032(3) 0.000
Cl2 0.0602(7) 0.0757(9) 0.1419(13) 0.000 -0.0276(8) 0.000
Cl1 0.0893(10) 0.1058(11) 0.0719(8) 0.000 0.0172(7) 0.000
Cl3 0.0934(8) 0.1508(12) 0.1212(9) 0.0227(7) 0.0078(6) 0.0725(9)
O1 0.076(2) 0.098(3) 0.0589(19) 0.000 -0.0134(17) 0.000
O2 0.0754(16) 0.0766(17) 0.0892(17) -0.0121(13) 0.0188(13) -0.0222(14)
O4 0.080(2) 0.076(2) 0.064(2) 0.000 -0.0125(17) 0.000
O3 0.0913(18) 0.0591(15) 0.0937(18) 0.0036(13) 0.0070(14) -0.0007(13)
C2 0.080(3) 0.098(3) 0.120(4) -0.019(2) 0.008(2) -0.045(3)
C4 0.097(3) 0.058(2) 0.115(3) 0.007(2) 0.017(2) -0.001(2)
C6 0.092(3) 0.113(3) 0.074(2) 0.018(3) -0.015(2) 0.019(2)
C3 0.103(3) 0.050(2) 0.117(3) 0.003(2) 0.031(3) -0.013(2)
C1 0.082(3) 0.145(4) 0.083(3) -0.005(3) -0.020(2) -0.034(3)
C5 0.106(3) 0.082(3) 0.085(3) 0.012(2) -0.007(2) 0.022(2)
N1 0.050(2) 0.060(2) 0.080(3) 0.000 0.0050(19) 0.000
C8 0.066(3) 0.114(5) 0.086(4) 0.000 -0.009(3) 0.000
C7 0.113(5) 0.141(6) 0.069(4) 0.000 0.010(3) 0.000

loop_
_atom_type_symbol
_atom_type_description
_atom_type_scat_dispersion_real
_atom_type_scat_dispersion_imag
_atom_type_scat_source
C C 0.0033 0.0016 'International Tables Vol C Tables 4.2.6.8 and 6.1.1.4'
H H 0.0000 0.0000 'International Tables Vol C Tables 4.2.6.8 and 6.1.1.4'
N N 0.0061 0.0033 'International Tables Vol C Tables 4.2.6.8 and 6.1.1.4'
O O 0.0106 0.0060 'International Tables Vol C Tables 4.2.6.8 and 6.1.1.4'
Cl Cl 0.1484 0.1585 'International Tables Vol C Tables 4.2.6.8 and 6.1.1.4'
Fe Fe 0.3463 0.8444 'International Tables Vol C Tables 4.2.6.8 and 6.1.1.4'

loop_
_geom_angle_atom_site_label_1
_geom_angle_atom_site_label_2
_geom_angle_atom_site_label_3
_geom_angle_site_symmetry_1
_geom_angle_site_symmetry_3
_geom_angle
_geom_angle_publ_flag
Cl1 Fe1 Cl2 . . 109.19(7) ?
Cl1 Fe1 Cl3 . 7_565 109.82(4) ?
Cl2 Fe1 Cl3 . 7_565 108.14(4) ?
Cl1 Fe1 Cl3 . . 109.82(4) ?
Cl2 Fe1 Cl3 . . 108.14(4) ?
Cl3 Fe1 Cl3 7_565 . 111.67(9) ?
C1 O1 C1 . 7_565 114.3(4) ?
C2 O2 C3 . . 114.6(3) ?
C6 O4 C6 7_565 . 111.1(4) ?
C4 O3 C5 . . 111.3(3) ?
O2 C2 C1 . . 110.4(4) ?
O2 C2 H2A . . 109.7 ?
C1 C2 H2A . . 109.5 ?
O2 C2 H2B . . 109.6 ?
C1 C2 H2B . . 109.5 ?
H2A C2 H2B . . 108.1 ?
O3 C4 C3 . . 109.3(3) ?
O3 C4 H4A . . 109.8 ?
C3 C4 H4A . . 109.7 ?
O3 C4 H4B . . 109.9 ?
C3 C4 H4B . . 109.9 ?
H4A C4 H4B . . 108.3 ?
O4 C6 C5 . . 109.5(3) ?
O4 C6 H6A . . 109.7 ?
C5 C6 H6A . . 109.8 ?
O4 C6 H6B . . 109.8 ?
C5 C6 H6B . . 109.8 ?
H6A C6 H6B . . 108.2 ?
O2 C3 C4 . . 114.5(3) ?
O2 C3 H3A . . 108.6 ?
C4 C3 H3A . . 108.6 ?
O2 C3 H3B . . 108.6 ?
C4 C3 H3B . . 108.7 ?
H3A C3 H3B . . 107.6 ?
O1 C1 C2 . . 110.1(3) ?
O1 C1 H1A . . 109.6 ?
C2 C1 H1A . . 109.7 ?
O1 C1 H1B . . 109.6 ?
C2 C1 H1B . . 109.6 ?
H1A C1 H1B . . 108.2 ?
O3 C5 C6 . . 110.4(3) ?
O3 C5 H5A . . 109.6 ?
C6 C5 H5A . . 109.4 ?
O3 C5 H5B . . 109.6 ?
C6 C5 H5B . . 109.6 ?
H5A C5 H5B . . 108.1 ?
C8 N1 C7 . . 113.7(4) ?
C8 N1 H1C . . 108.6 ?
C7 N1 H1C . . 109.0 ?
N1 C8 H8A . . 110.6 ?
N1 C8 H8B . . 108.9 ?
H8A C8 H8B . . 109.5 ?
N1 C7 H7A . . 109.9 ?
N1 C7 H7B . . 109.3 ?
H7A C7 H7B . . 109.5 ?

loop_
_geom_bond_atom_site_label_1
_geom_bond_atom_site_label_2
_geom_bond_site_symmetry_2
_geom_bond_distance
_geom_bond_publ_flag
Fe1 Cl1 . 2.1728(15) ?
Fe1 Cl2 . 2.1791(14) ?
Fe1 Cl3 7_565 2.1889(12) ?
Fe1 Cl3 . 2.1889(12) ?
O1 C1 . 1.418(4) ?
O1 C1 7_565 1.418(4) ?
O2 C2 . 1.410(4) ?
O2 C3 . 1.440(4) ?
O4 C6 7_565 1.410(4) ?
O4 C6 . 1.410(4) ?
O3 C4 . 1.399(4) ?
O3 C5 . 1.420(4) ?
C2 C1 . 1.476(6) ?
C2 H2A . 0.9601 ?
C2 H2B . 0.9600 ?
C4 C3 . 1.481(5) ?
C4 H4A . 0.9600 ?
C4 H4B . 0.9599 ?
C6 C5 . 1.437(5) ?
C6 H6A . 0.9601 ?
C6 H6B . 0.9600 ?
C3 H3A . 0.9600 ?
C3 H3B . 0.9601 ?
C1 H1A . 0.9599 ?
C1 H1B . 0.9600 ?
C5 H5A . 0.9600 ?
C5 H5B . 0.9600 ?
N1 C8 . 1.455(6) ?
N1 C7 . 1.461(6) ?
N1 H1C . 0.9000 ?
C8 H8A . 0.9599 ?
C8 H8B . 0.9601 ?
C7 H7A . 0.9600 ?
C7 H7B . 0.9600 ?

loop_
_geom_hbond_atom_site_label_D
_geom_hbond_atom_site_label_H
_geom_hbond_atom_site_label_A
_geom_hbond_site_symmetry_A
_geom_hbond_distance_DH
_geom_hbond_distance_HA
_geom_hbond_distance_DA
_geom_hbond_angle_DHA
_geom_hbond_publ_flag
N1 H1C O2 7_565 0.90 2.03 2.867(3) 155.1 yes
